data_4081942
loop_
_publ_author_name
'Zaitsev, Kirill V.'
'Kapranov, Andrey A.'
'Churakov, Andrei V.'
'Poleshchuk, Oleg Kh.'
'Oprunenko, Yuri F.'
'Tarasevich, Boris N.'
'Zaitseva, Galina S.'
'Karlov, Sergey S.'

_publ_section_title
;
 &#x201C;Donor--Acceptor&#x201D; Oligogermanes: Synthesis, Structure, and
 Electronic Properties
;
_journal_issue 21
_journal_name_full Organometallics
_journal_page_first 6500
_journal_paper_doi 10.1021/om4008218
_journal_volume 32
_journal_year 2013
_chemical_formula_moiety 'C39 H21 F15 Ge2, 0.25(C H Cl3)'
_chemical_formula_sum 'C39.25 H21.25 Cl0.75 F15 Ge2'
_chemical_formula_weight 949.58
_chemical_name_systematic
; 
 ? 
;
_space_group_IT_number 147
_symmetry_cell_setting trigonal
_symmetry_space_group_name_Hall '-P 3'
_symmetry_space_group_name_H-M 'P -3'
_atom_sites_solution_hydrogens geom
_atom_sites_solution_primary direct
_atom_sites_solution_secondary difmap
_audit_creation_method SHELXL-97
_cell_angle_alpha 90.00
_cell_angle_beta 90.00
_cell_angle_gamma 120.00
_cell_formula_units_Z 2
_cell_length_a 16.5688(15)
_cell_length_b 16.5688(15)
_cell_length_c 8.2300(15)
_cell_measurement_reflns_used 4977
_cell_measurement_temperature 150(2)
_cell_measurement_theta_max 26.665
_cell_measurement_theta_min 2.457
_cell_volume 1956.6(4)
_computing_structure_refinement 'SHELXL-97 (Sheldrick, 1997)'
_computing_structure_solution 'SHELXS-97 (Sheldrick, 1990)'
_diffrn_ambient_temperature 150(2)
_diffrn_measured_fraction_theta_full 1.000
_diffrn_measured_fraction_theta_max 1.000
_diffrn_measurement_device_type 'Bruker SMART APEX II'
_diffrn_measurement_method \w
_diffrn_radiation_monochromator graphite
_diffrn_radiation_source 'fine-focus sealed tube'
_diffrn_radiation_type MoK\a
_diffrn_radiation_wavelength 0.71073
_diffrn_reflns_av_R_equivalents 0.0500
_diffrn_reflns_av_sigmaI/netI 0.0354
_diffrn_reflns_limit_h_max 20
_diffrn_reflns_limit_h_min -20
_diffrn_reflns_limit_k_max 20
_diffrn_reflns_limit_k_min -20
_diffrn_reflns_limit_l_max 10
_diffrn_reflns_limit_l_min -10
_diffrn_reflns_number 14677
_diffrn_reflns_theta_full 26.00
_diffrn_reflns_theta_max 26.00
_diffrn_reflns_theta_min 2.46
_diffrn_standards_decay_% 0
_diffrn_standards_interval_time 0
_diffrn_standards_number 0
_exptl_absorpt_coefficient_mu 1.687
_exptl_absorpt_correction_T_max 0.7290
_exptl_absorpt_correction_T_min 0.5518
_exptl_absorpt_correction_type multi-scan
_exptl_absorpt_process_details 'SADABS (Bruker, 2004)'
_exptl_crystal_colour colourless
_exptl_crystal_density_diffrn 1.612
_exptl_crystal_density_method 'not measured'
_exptl_crystal_description block
_exptl_crystal_F_000 937
_exptl_crystal_size_max 0.40
_exptl_crystal_size_mid 0.20
_exptl_crystal_size_min 0.20
_refine_diff_density_max 1.897
_refine_diff_density_min -0.424
_refine_diff_density_rms 0.139
_refine_ls_extinction_method none
_refine_ls_goodness_of_fit_ref 1.185
_refine_ls_hydrogen_treatment constr
_refine_ls_matrix_type full
_refine_ls_number_parameters 176
_refine_ls_number_reflns 2580
_refine_ls_number_restraints 0
_refine_ls_restrained_S_all 1.185
_refine_ls_R_factor_all 0.0638
_refine_ls_R_factor_gt 0.0484
_refine_ls_shift/su_max 0.000
_refine_ls_shift/su_mean 0.000
_refine_ls_structure_factor_coef Fsqd
_refine_ls_weighting_details 'calc w=1/[\s^2^(Fo^2^)+(0.0958P)^2^+1.9564P] where P=(Fo^2^+2Fc^2^)/3'
_refine_ls_weighting_scheme calc
_refine_ls_wR_factor_gt 0.1556
_refine_ls_wR_factor_ref 0.1635
_reflns_number_gt 2097
_reflns_number_total 2580
_reflns_threshold_expression I>2\s(I)
_cod_data_source_file om4008218_si_002.cif
_cod_data_source_block 5
_cod_database_code 4081942

loop_
_symmetry_equiv_pos_as_xyz
'x, y, z'
'-y, x-y, z'
'-x+y, -x, z'
'-x, -y, -z'
'y, -x+y, -z'
'x-y, x, -z'

loop_
_atom_site_label
_atom_site_type_symbol
_atom_site_fract_x
_atom_site_fract_y
_atom_site_fract_z
_atom_site_U_iso_or_equiv
_atom_site_adp_type
_atom_site_occupancy
_atom_site_symmetry_multiplicity
_atom_site_calc_flag
_atom_site_refinement_flags
Ge1 Ge 0.6667 0.3333 0.87660(8) 0.0220(2) Uani 1 3 d S
Ge2 Ge 0.6667 0.3333 0.57707(8) 0.0242(2) Uani 1 3 d S
F2 F 0.61376(17) 0.45958(17) 1.1092(3) 0.0324(6) Uani 1 1 d .
F3 F 0.44878(19) 0.44699(18) 1.1512(3) 0.0383(6) Uani 1 1 d .
F4 F 0.29357(19) 0.3064(2) 1.0095(4) 0.0492(8) Uani 1 1 d .
F5 F 0.30512(18) 0.17270(19) 0.8390(4) 0.0424(7) Uani 1 1 d .
F6 F 0.47135(17) 0.18215(16) 0.8016(3) 0.0305(6) Uani 1 1 d .
C1 C 0.5484(3) 0.3205(3) 0.9518(5) 0.0238(8) Uani 1 1 d .
C2 C 0.5391(3) 0.3866(3) 1.0410(5) 0.0249(8) Uani 1 1 d .
C3 C 0.4541(3) 0.3819(3) 1.0636(5) 0.0290(9) Uani 1 1 d .
C4 C 0.3764(3) 0.3112(3) 0.9940(6) 0.0319(10) Uani 1 1 d .
C5 C 0.3817(3) 0.2417(3) 0.9067(5) 0.0290(9) Uani 1 1 d .
C6 C 0.4675(3) 0.2493(3) 0.8895(5) 0.0262(9) Uani 1 1 d .
C11 C 0.5475(3) 0.3186(3) 0.5100(5) 0.0267(9) Uani 1 1 d .
C12 C 0.5177(3) 0.3795(3) 0.5626(6) 0.0317(9) Uani 1 1 d .
H12 H 0.5592 0.4336 0.6225 0.038 Uiso 1 1 calc R
C13 C 0.4286(4) 0.3623(4) 0.5287(6) 0.0382(11) Uani 1 1 d .
H13 H 0.4096 0.4047 0.5655 0.046 Uiso 1 1 calc R
C14 C 0.3667(3) 0.2836(3) 0.4412(6) 0.0375(11) Uani 1 1 d .
C15 C 0.3970(3) 0.2254(3) 0.3830(6) 0.0384(11) Uani 1 1 d .
H15 H 0.3564 0.1734 0.3178 0.046 Uiso 1 1 calc R
C16 C 0.4861(3) 0.2413(3) 0.4180(5) 0.0322(9) Uani 1 1 d .
H16 H 0.5051 0.1994 0.3791 0.039 Uiso 1 1 calc R
C17 C 0.2683(4) 0.2638(5) 0.4084(8) 0.0594(16) Uani 1 1 d .
H17A H 0.2686 0.3227 0.3956 0.089 Uiso 1 1 calc R
H17B H 0.2279 0.2288 0.4997 0.089 Uiso 1 1 calc R
H17C H 0.2448 0.2269 0.3086 0.089 Uiso 1 1 calc R
Cl1 Cl 0.0969(6) 0.0960(6) 0.7648(11) 0.087(2) Uiso 0.25 1 d P
C7 C 0.0000 0.0000 0.685(9) 0.11(2) Uiso 0.25 3 d SP
H7 H 0.0000 0.0000 0.5637 0.126 Uiso 0.25 3 calc SPR

loop_
_atom_site_aniso_label
_atom_site_aniso_U_11
_atom_site_aniso_U_22
_atom_site_aniso_U_33
_atom_site_aniso_U_23
_atom_site_aniso_U_13
_atom_site_aniso_U_12
Ge1 0.0235(3) 0.0235(3) 0.0190(4) 0.000 0.000 0.01175(14)
Ge2 0.0265(3) 0.0265(3) 0.0194(4) 0.000 0.000 0.01327(15)
F2 0.0332(13) 0.0332(13) 0.0269(13) -0.0084(10) -0.0027(10) 0.0138(11)
F3 0.0473(16) 0.0367(14) 0.0392(15) 0.0000(12) 0.0116(12) 0.0274(13)
F4 0.0322(15) 0.0523(17) 0.071(2) -0.0031(15) 0.0076(14) 0.0271(14)
F5 0.0271(13) 0.0369(14) 0.0570(18) -0.0084(13) -0.0043(12) 0.0114(11)
F6 0.0345(13) 0.0268(12) 0.0304(13) -0.0048(10) 0.0008(10) 0.0156(10)
C1 0.028(2) 0.0260(19) 0.0183(18) 0.0022(16) 0.0019(16) 0.0145(16)
C2 0.031(2) 0.0258(19) 0.0178(19) 0.0031(15) 0.0020(16) 0.0140(17)
C3 0.038(2) 0.029(2) 0.025(2) 0.0039(17) 0.0070(18) 0.0207(19)
C4 0.031(2) 0.036(2) 0.035(2) 0.0065(19) 0.0085(19) 0.0213(19)
C5 0.025(2) 0.028(2) 0.030(2) 0.0011(17) 0.0010(17) 0.0108(17)
C6 0.033(2) 0.025(2) 0.022(2) 0.0037(16) 0.0042(17) 0.0158(17)
C11 0.032(2) 0.031(2) 0.0185(19) 0.0038(16) 0.0016(17) 0.0165(18)
C12 0.035(2) 0.034(2) 0.029(2) 0.0034(18) -0.0002(18) 0.0195(19)
C13 0.046(3) 0.047(3) 0.032(2) 0.008(2) 0.005(2) 0.031(2)
C14 0.034(2) 0.047(3) 0.033(2) 0.010(2) -0.001(2) 0.022(2)
C15 0.040(3) 0.039(3) 0.029(2) 0.002(2) -0.009(2) 0.014(2)
C16 0.033(2) 0.036(2) 0.026(2) 0.0022(18) -0.0005(18) 0.0157(19)
C17 0.041(3) 0.084(4) 0.059(4) 0.005(3) -0.008(3) 0.035(3)

loop_
_atom_type_symbol
_atom_type_description
_atom_type_scat_dispersion_real
_atom_type_scat_dispersion_imag
_atom_type_scat_source
C C 0.0033 0.0016 'International Tables Vol C Tables 4.2.6.8 and 6.1.1.4'
H H 0.0000 0.0000 'International Tables Vol C Tables 4.2.6.8 and 6.1.1.4'
F F 0.0171 0.0103 'International Tables Vol C Tables 4.2.6.8 and 6.1.1.4'
Cl Cl 0.1484 0.1585 'International Tables Vol C Tables 4.2.6.8 and 6.1.1.4'
Ge Ge 0.1547 1.8001 'International Tables Vol C Tables 4.2.6.8 and 6.1.1.4'

loop_
_geom_angle_atom_site_label_1
_geom_angle_atom_site_label_2
_geom_angle_atom_site_label_3
_geom_angle
_geom_angle_site_symmetry_1
_geom_angle_site_symmetry_3
C1 Ge1 C1 110.54(11) 3_665 .
C1 Ge1 C1 110.53(11) 3_665 2_655
C1 Ge1 C1 110.54(11) . 2_655
C1 Ge1 Ge2 108.38(12) 3_665 .
C1 Ge1 Ge2 108.38(12) . .
C1 Ge1 Ge2 108.38(12) 2_655 .
C11 Ge2 C11 112.27(11) 2_655 3_665
C11 Ge2 C11 112.27(11) 2_655 .
C11 Ge2 C11 112.27(11) 3_665 .
C11 Ge2 Ge1 106.50(12) 2_655 .
C11 Ge2 Ge1 106.50(12) 3_665 .
C11 Ge2 Ge1 106.50(12) . .
C6 C1 C2 115.5(4) . .
C6 C1 Ge1 118.0(3) . .
C2 C1 Ge1 125.5(3) . .
F2 C2 C3 116.6(3) . .
F2 C2 C1 120.9(4) . .
C3 C2 C1 122.6(4) . .
F3 C3 C4 120.5(4) . .
F3 C3 C2 120.2(4) . .
C4 C3 C2 119.3(4) . .
F4 C4 C3 120.7(4) . .
F4 C4 C5 119.0(4) . .
C3 C4 C5 120.3(4) . .
F5 C5 C6 122.3(4) . .
F5 C5 C4 119.8(4) . .
C6 C5 C4 117.8(4) . .
F6 C6 C1 118.8(4) . .
F6 C6 C5 116.9(4) . .
C1 C6 C5 124.4(4) . .
C16 C11 C12 118.2(4) . .
C16 C11 Ge2 119.9(3) . .
C12 C11 Ge2 121.7(3) . .
C13 C12 C11 121.0(4) . .
C13 C12 H12 119.5 . .
C11 C12 H12 119.5 . .
C12 C13 C14 120.5(4) . .
C12 C13 H13 119.8 . .
C14 C13 H13 119.8 . .
C15 C14 C13 118.8(4) . .
C15 C14 C17 120.9(5) . .
C13 C14 C17 120.3(5) . .
C14 C15 C16 121.2(4) . .
C14 C15 H15 119.4 . .
C16 C15 H15 119.4 . .
C11 C16 C15 120.3(4) . .
C11 C16 H16 119.9 . .
C15 C16 H16 119.9 . .
C14 C17 H17A 109.5 . .
C14 C17 H17B 109.5 . .
H17A C17 H17B 109.5 . .
C14 C17 H17C 109.5 . .
H17A C17 H17C 109.5 . .
H17B C17 H17C 109.5 . .
Cl1 C7 Cl1 107(3) . 3
Cl1 C7 Cl1 107(3) . 2
Cl1 C7 Cl1 107(3) 3 2
Cl1 C7 H7 112.3 . .
Cl1 C7 H7 112.3 3 .
Cl1 C7 H7 112.3 2 .

loop_
_geom_bond_atom_site_label_1
_geom_bond_atom_site_label_2
_geom_bond_distance
_geom_bond_site_symmetry_2
Ge1 C1 1.963(4) 3_665
Ge1 C1 1.963(4) .
Ge1 C1 1.963(4) 2_655
Ge1 Ge2 2.4652(11) .
Ge2 C11 1.944(4) 2_655
Ge2 C11 1.944(4) 3_665
Ge2 C11 1.944(4) .
F2 C2 1.346(5) .
F3 C3 1.336(5) .
F4 C4 1.341(5) .
F5 C5 1.333(5) .
F6 C6 1.355(5) .
C1 C6 1.367(6) .
C1 C2 1.389(6) .
C2 C3 1.384(6) .
C3 C4 1.359(6) .
C4 C5 1.396(6) .
C5 C6 1.371(6) .
C11 C16 1.394(6) .
C11 C12 1.396(6) .
C12 C13 1.386(7) .
C12 H12 0.9500 .
C13 C14 1.390(7) .
C13 H13 0.9500 .
C14 C15 1.378(7) .
C14 C17 1.518(7) .
C15 C16 1.394(7) .
C15 H15 0.9500 .
C16 H16 0.9500 .
C17 H17A 0.9800 .
C17 H17B 0.9800 .
C17 H17C 0.9800 .
Cl1 C7 1.73(3) .
C7 Cl1 1.73(3) 3
C7 Cl1 1.73(3) 2
C7 H7 1.0000 .

loop_
_geom_torsion_atom_site_label_1
_geom_torsion_atom_site_label_2
_geom_torsion_atom_site_label_3
_geom_torsion_atom_site_label_4
_geom_torsion
_geom_torsion_site_symmetry_1
_geom_torsion_site_symmetry_4
C1 Ge1 Ge2 C11 119.13(17) 3_665 2_655
C1 Ge1 Ge2 C11 -120.87(17) . 2_655
C1 Ge1 Ge2 C11 -0.87(17) 2_655 2_655
C1 Ge1 Ge2 C11 -0.87(17) 3_665 3_665
C1 Ge1 Ge2 C11 119.13(17) . 3_665
C1 Ge1 Ge2 C11 -120.87(17) 2_655 3_665
C1 Ge1 Ge2 C11 -120.88(17) 3_665 .
C1 Ge1 Ge2 C11 -0.87(17) . .
C1 Ge1 Ge2 C11 119.13(17) 2_655 .
C1 Ge1 C1 C6 170.0(3) 3_665 .
C1 Ge1 C1 C6 -67.3(4) 2_655 .
Ge2 Ge1 C1 C6 51.4(3) . .
C1 Ge1 C1 C2 2.1(5) 3_665 .
C1 Ge1 C1 C2 124.8(2) 2_655 .
Ge2 Ge1 C1 C2 -116.6(3) . .
C6 C1 C2 F2 179.6(3) . .
Ge1 C1 C2 F2 -12.2(5) . .
C6 C1 C2 C3 -1.0(6) . .
Ge1 C1 C2 C3 167.2(3) . .
F2 C2 C3 F3 -0.9(6) . .
C1 C2 C3 F3 179.7(4) . .
F2 C2 C3 C4 178.2(4) . .
C1 C2 C3 C4 -1.2(6) . .
F3 C3 C4 F4 1.2(6) . .
C2 C3 C4 F4 -177.9(4) . .
F3 C3 C4 C5 -178.1(4) . .
C2 C3 C4 C5 2.9(6) . .
F4 C4 C5 F5 0.7(6) . .
C3 C4 C5 F5 179.9(4) . .
F4 C4 C5 C6 178.6(4) . .
C3 C4 C5 C6 -2.2(7) . .
C2 C1 C6 F6 -179.8(3) . .
Ge1 C1 C6 F6 11.1(5) . .
C2 C1 C6 C5 1.7(6) . .
Ge1 C1 C6 C5 -167.4(3) . .
F5 C5 C6 F6 -0.9(6) . .
C4 C5 C6 F6 -178.7(4) . .
F5 C5 C6 C1 177.6(4) . .
C4 C5 C6 C1 -0.2(7) . .
C11 Ge2 C11 C16 -2.7(4) 2_655 .
C11 Ge2 C11 C16 124.9(2) 3_665 .
Ge1 Ge2 C11 C16 -118.9(3) . .
C11 Ge2 C11 C12 172.0(3) 2_655 .
C11 Ge2 C11 C12 -60.4(5) 3_665 .
Ge1 Ge2 C11 C12 55.8(4) . .
C16 C11 C12 C13 1.9(6) . .
Ge2 C11 C12 C13 -172.8(3) . .
C11 C12 C13 C14 0.0(7) . .
C12 C13 C14 C15 -2.8(7) . .
C12 C13 C14 C17 178.3(5) . .
C13 C14 C15 C16 3.6(7) . .
C17 C14 C15 C16 -177.5(5) . .
C12 C11 C16 C15 -1.2(6) . .
Ge2 C11 C16 C15 173.7(3) . .
C14 C15 C16 C11 -1.6(7) . .
